data_4511762
loop_
_publ_author_name
'Suponitsky, Kyrill Yu.'
'Lyssenko, Konstantin A.'
'Ananyev, Ivan V.'
'Kozeev, Andrei M.'
'Sheremetev, Aleksei B.'

_publ_section_title
;
 Role of Weak Intermolecular Interactions in the Crystal Structure of
 Tetrakis-furazano[3,4-c:3&#x2032;,4&#x2032;-g:3&#x2033;,4&#x2033;-k:3&#x2034;,4&#x2034;-o][1,2,5,6,9,10,13,14]octaazacyclohexadecine
 and Its Solvates
;
_journal_issue 9
_journal_name_full 'Crystal Growth &amp; Design'
_journal_page_first 4439
_journal_paper_doi 10.1021/cg500533f
_journal_volume 14
_journal_year 2014
_chemical_formula_moiety 'C8 N16 O4'
_chemical_formula_sum 'C8 N16 O4'
_chemical_formula_weight 384.24
_chemical_name_systematic
; 
 ? 
;
_space_group_IT_number 15
_symmetry_cell_setting monoclinic
_symmetry_space_group_name_Hall '-C 2yc'
_symmetry_space_group_name_H-M 'C 1 2/c 1'
_atom_sites_solution_hydrogens none
_atom_sites_solution_primary direct
_atom_sites_solution_secondary difmap
_audit_creation_method SHELXL-97
_cell_angle_alpha 90.00
_cell_angle_beta 95.3730(10)
_cell_angle_gamma 90.00
_cell_formula_units_Z 8
_cell_length_a 25.5408(3)
_cell_length_b 6.80990(10)
_cell_length_c 16.3783(2)
_cell_measurement_reflns_used 9300
_cell_measurement_temperature 100(2)
_cell_measurement_theta_max 60.12
_cell_measurement_theta_min 2.50
_cell_volume 2836.17(6)
_computing_cell_refinement 'SAINT (Bruker, 2009)'
_computing_data_collection 'APEX (Bruker, 2009)'
_computing_data_reduction 'SAINT (Bruker, 2009)'
_computing_molecular_graphics 'SHELXTL (Sheldrick, 2008)'
_computing_publication_material 'SHELXTL (Sheldrick, 2008) and PLATON (Spek, 2009)'
_computing_structure_refinement 'SHELXTL (Sheldrick, 2008)'
_computing_structure_solution 'SHELXTL (Sheldrick, 2008)'
_diffrn_ambient_temperature 100(2)
_diffrn_measured_fraction_theta_full 0.995
_diffrn_measured_fraction_theta_max 0.995
_diffrn_measurement_device_type 'Bruker APEX-II CCD'
_diffrn_measurement_method '\f and \w scans'
_diffrn_radiation_monochromator graphite
_diffrn_radiation_source 'sealed tube'
_diffrn_radiation_type MoK\a
_diffrn_radiation_wavelength 0.71073
_diffrn_reflns_av_R_equivalents 0.0395
_diffrn_reflns_av_sigmaI/netI 0.0164
_diffrn_reflns_limit_h_max 63
_diffrn_reflns_limit_h_min -63
_diffrn_reflns_limit_k_max 17
_diffrn_reflns_limit_k_min -16
_diffrn_reflns_limit_l_max 40
_diffrn_reflns_limit_l_min -39
_diffrn_reflns_number 272196
_diffrn_reflns_theta_full 62.88
_diffrn_reflns_theta_max 62.88
_diffrn_reflns_theta_min 2.50
_diffrn_standards_decay_% 0
_diffrn_standards_number 0
_exptl_absorpt_coefficient_mu 0.151
_exptl_absorpt_correction_type none
_exptl_crystal_colour orange
_exptl_crystal_density_diffrn 1.800
_exptl_crystal_density_method 'not measured'
_exptl_crystal_description prizm
_exptl_crystal_F_000 1536
_exptl_crystal_size_max 0.22
_exptl_crystal_size_mid 0.18
_exptl_crystal_size_min 0.15
_refine_diff_density_max 0.594
_refine_diff_density_min -0.378
_refine_diff_density_rms 0.082
_refine_ls_extinction_method none
_refine_ls_goodness_of_fit_ref 1.055
_refine_ls_hydrogen_treatment none
_refine_ls_matrix_type full
_refine_ls_number_parameters 253
_refine_ls_number_reflns 23207
_refine_ls_number_restraints 0
_refine_ls_restrained_S_all 1.055
_refine_ls_R_factor_all 0.0621
_refine_ls_R_factor_gt 0.0418
_refine_ls_shift/su_max 0.001
_refine_ls_shift/su_mean 0.000
_refine_ls_structure_factor_coef Fsqd
_refine_ls_weighting_details 'calc w=1/[\s^2^(Fo^2^)+(0.0632P)^2^+0.3923P] where P=(Fo^2^+2Fc^2^)/3'
_refine_ls_weighting_scheme calc
_refine_ls_wR_factor_gt 0.1122
_refine_ls_wR_factor_ref 0.1287
_reflns_number_gt 17087
_reflns_number_total 23207
_reflns_threshold_expression I>2\s(I)
_cod_data_source_file cg500533f_si_002.cif
_cod_data_source_block 1
_cod_depositor_comments
;
The following automatic conversions were performed:

'_symmetry_cell_setting' value 'Monoclinic' changed to 'monoclinic'
according to
/usr/data/users/saulius/crontab/automatic-downloads/rss-feeds/ACS/lib/dictionaries/cif_core.dic
dictionary named 'cif_core.dic' version 2.4.2 from 2011-04-26.

Automatic conversion script
Id: cif_fix_values 2281 2013-09-26 08:29:07Z andrius 

 Adding full bibliography for 4511762--4511764.cif.
;
_cod_original_sg_symbol_H-M 'C 2/c'
_cod_database_code 4511762

loop_
_symmetry_equiv_pos_as_xyz
'x, y, z'
'-x, y, -z+1/2'
'x+1/2, y+1/2, z'
'-x+1/2, y+1/2, -z+1/2'
'-x, -y, -z'
'x, -y, z-1/2'
'-x+1/2, -y+1/2, -z'
'x+1/2, -y+1/2, z-1/2'

loop_
_atom_site_label
_atom_site_type_symbol
_atom_site_fract_x
_atom_site_fract_y
_atom_site_fract_z
_atom_site_U_iso_or_equiv
_atom_site_adp_type
_atom_site_occupancy
_atom_site_symmetry_multiplicity
_atom_site_calc_flag
O1 O 0.513727(13) 0.18718(5) 0.029316(19) 0.02095(5) Uani 1 1 d
O2 O 0.560616(14) 1.06882(4) 0.29335(2) 0.02045(5) Uani 1 1 d
O3 O 0.652557(15) 0.21975(6) 0.55976(2) 0.02359(5) Uani 1 1 d
O4 O 0.798995(13) 0.24570(6) 0.18847(3) 0.02672(7) Uani 1 1 d
N1 N 0.565345(13) 0.13601(5) 0.054530(19) 0.01803(4) Uani 1 1 d
N2 N 0.497686(13) 0.34499(6) 0.07121(2) 0.01880(4) Uani 1 1 d
N3 N 0.554647(15) 0.93408(5) 0.22981(2) 0.01905(5) Uani 1 1 d
N4 N 0.581069(14) 0.98348(4) 0.36474(2) 0.01783(4) Uani 1 1 d
N5 N 0.620668(15) 0.36281(5) 0.520919(19) 0.01949(5) Uani 1 1 d
N6 N 0.687340(16) 0.14610(6) 0.50961(3) 0.02264(6) Uani 1 1 d
N7 N 0.780514(14) 0.26350(7) 0.26498(3) 0.02459(6) Uani 1 1 d
N8 N 0.759058(14) 0.23585(6) 0.12708(3) 0.02248(6) Uani 1 1 d
N9 N 0.532991(11) 0.55680(4) 0.173140(17) 0.01505(4) Uani 1 1 d
N10 N 0.575462(11) 0.59704(4) 0.214619(16) 0.01406(3) Uani 1 1 d
N11 N 0.610719(12) 0.67388(4) 0.408792(17) 0.01567(4) Uani 1 1 d
N12 N 0.611757(11) 0.49925(4) 0.385248(16) 0.01428(3) Uani 1 1 d
N13 N 0.708015(13) 0.19353(5) 0.37517(2) 0.01910(5) Uani 1 1 d
N14 N 0.696131(12) 0.29874(5) 0.31328(2) 0.01766(4) Uani 1 1 d
N15 N 0.667452(12) 0.25446(5) 0.114987(19) 0.01681(4) Uani 1 1 d
N16 N 0.629654(11) 0.25473(4) 0.158466(17) 0.01495(4) Uani 1 1 d
C1 C 0.580505(12) 0.26266(5) 0.111367(18) 0.01365(4) Uani 1 1 d
C2 C 0.537960(12) 0.39318(5) 0.122627(18) 0.01406(4) Uani 1 1 d
C3 C 0.571273(12) 0.76803(4) 0.262113(18) 0.01361(4) Uani 1 1 d
C4 C 0.588160(12) 0.79861(4) 0.346963(18) 0.01366(4) Uani 1 1 d
C5 C 0.635729(13) 0.37536(5) 0.447172(19) 0.01505(4) Uani 1 1 d
C6 C 0.677373(14) 0.23799(5) 0.43956(2) 0.01700(5) Uani 1 1 d
C7 C 0.729355(13) 0.26497(5) 0.25048(2) 0.01764(5) Uani 1 1 d
C8 C 0.715772(13) 0.25019(5) 0.16370(2) 0.01677(4) Uani 1 1 d

loop_
_atom_site_aniso_label
_atom_site_aniso_U_11
_atom_site_aniso_U_22
_atom_site_aniso_U_33
_atom_site_aniso_U_23
_atom_site_aniso_U_13
_atom_site_aniso_U_12
O1 0.02007(10) 0.02378(11) 0.01819(9) -0.00691(8) -0.00239(7) -0.00332(8)
O2 0.02790(13) 0.01210(7) 0.02143(10) 0.00085(7) 0.00264(9) 0.00062(7)
O3 0.02549(13) 0.02631(13) 0.01790(10) 0.00680(9) -0.00353(9) -0.00057(10)
O4 0.01312(9) 0.02970(15) 0.03779(18) -0.00568(13) 0.00482(10) 0.00205(9)
N1 0.01995(10) 0.01894(10) 0.01512(9) -0.00464(7) 0.00134(7) -0.00190(8)
N2 0.01549(9) 0.02322(12) 0.01703(9) -0.00385(8) -0.00204(7) -0.00153(8)
N3 0.02589(13) 0.01491(9) 0.01639(9) 0.00233(7) 0.00224(8) 0.00171(8)
N4 0.02168(11) 0.01289(8) 0.01881(10) -0.00284(7) 0.00135(8) -0.00049(7)
N5 0.02227(12) 0.02202(11) 0.01364(8) 0.00143(8) -0.00121(8) -0.00034(9)
N6 0.02143(12) 0.02169(12) 0.02351(13) 0.00638(10) -0.00477(10) 0.00089(10)
N7 0.01371(10) 0.02745(15) 0.03199(17) -0.00628(13) -0.00118(10) 0.00302(9)
N8 0.01597(10) 0.02335(13) 0.02909(15) -0.00312(11) 0.00728(10) 0.00130(9)
N9 0.01398(8) 0.01744(9) 0.01358(8) -0.00206(6) 0.00061(6) 0.00070(6)
N10 0.01455(8) 0.01554(8) 0.01200(7) -0.00180(6) 0.00081(6) 0.00049(6)
N11 0.01874(9) 0.01460(8) 0.01320(8) -0.00231(6) -0.00096(6) 0.00094(7)
N12 0.01604(8) 0.01404(8) 0.01240(7) -0.00123(6) -0.00060(6) 0.00116(6)
N13 0.01656(10) 0.01636(9) 0.02384(12) 0.00025(8) -0.00092(8) 0.00301(7)
N14 0.01600(9) 0.01796(10) 0.01848(10) -0.00322(8) -0.00128(7) 0.00398(7)
N15 0.01496(8) 0.01934(10) 0.01655(9) -0.00108(7) 0.00374(7) 0.00079(7)
N16 0.01356(8) 0.01781(9) 0.01358(8) -0.00173(6) 0.00178(6) 0.00043(6)
C1 0.01412(8) 0.01572(9) 0.01118(8) -0.00127(6) 0.00163(6) -0.00117(7)
C2 0.01309(8) 0.01713(9) 0.01185(8) -0.00168(7) 0.00050(6) -0.00094(7)
C3 0.01518(9) 0.01315(8) 0.01262(8) -0.00024(6) 0.00189(6) -0.00003(7)
C4 0.01511(9) 0.01237(8) 0.01345(8) -0.00164(6) 0.00109(7) -0.00027(7)
C5 0.01635(9) 0.01488(9) 0.01321(8) -0.00048(7) -0.00234(7) -0.00005(7)
C6 0.01608(10) 0.01526(10) 0.01874(11) 0.00092(8) -0.00331(8) 0.00061(8)
C7 0.01342(9) 0.01671(10) 0.02248(12) -0.00395(9) -0.00002(8) 0.00257(8)
C8 0.01335(9) 0.01593(10) 0.02136(12) -0.00226(8) 0.00344(8) 0.00133(7)

loop_
_atom_type_symbol
_atom_type_description
_atom_type_scat_dispersion_real
_atom_type_scat_dispersion_imag
_atom_type_scat_source
C C 0.0033 0.0016 'International Tables Vol C Tables 4.2.6.8 and 6.1.1.4'
N N 0.0061 0.0033 'International Tables Vol C Tables 4.2.6.8 and 6.1.1.4'
O O 0.0106 0.0060 'International Tables Vol C Tables 4.2.6.8 and 6.1.1.4'

loop_
_geom_angle_atom_site_label_1
_geom_angle_atom_site_label_2
_geom_angle_atom_site_label_3
_geom_angle
N2 O1 N1 111.78(3)
N4 O2 N3 111.58(3)
N6 O3 N5 111.77(3)
N8 O4 N7 112.10(3)
C1 N1 O1 104.90(3)
C2 N2 O1 105.50(3)
C3 N3 O2 105.15(3)
C4 N4 O2 105.59(3)
C5 N5 O3 105.04(3)
C6 N6 O3 105.55(3)
C7 N7 O4 104.83(4)
C8 N8 O4 105.28(4)
N10 N9 C2 111.83(3)
N9 N10 C3 111.87(3)
N12 N11 C4 111.84(3)
N11 N12 C5 111.49(3)
N14 N13 C6 111.96(3)
N13 N14 C7 112.27(3)
N16 N15 C8 111.10(3)
N15 N16 C1 112.51(3)
N1 C1 N16 123.75(3)
N1 C1 C2 109.01(3)
N16 C1 C2 126.96(3)
N2 C2 N9 118.05(3)
N2 C2 C1 108.81(3)
N9 C2 C1 133.08(3)
N3 C3 N10 122.11(3)
N3 C3 C4 108.97(3)
N10 C3 C4 128.63(3)
N4 C4 N11 118.54(3)
N4 C4 C3 108.70(3)
N11 C4 C3 132.73(3)
N5 C5 N12 123.91(3)
N5 C5 C6 108.90(3)
N12 C5 C6 127.10(3)
N6 C6 N13 118.57(3)
N6 C6 C5 108.72(4)
N13 C6 C5 132.67(3)
N7 C7 N14 121.86(4)
N7 C7 C8 108.95(4)
N14 C7 C8 128.82(3)
N8 C8 N15 118.39(4)
N8 C8 C7 108.83(3)
N15 C8 C7 132.75(3)

loop_
_geom_bond_atom_site_label_1
_geom_bond_atom_site_label_2
_geom_bond_distance
O1 N2 1.3588(5)
O1 N1 1.3886(5)
O2 N4 1.3651(5)
O2 N3 1.3850(5)
O3 N6 1.3610(6)
O3 N5 1.3857(5)
O4 N8 1.3653(6)
O4 N7 1.3852(6)
N1 C1 1.3011(4)
N2 C2 1.3087(4)
N3 C3 1.3026(4)
N4 C4 1.3086(4)
N5 C5 1.3043(5)
N6 C6 1.3106(5)
N7 C7 1.3060(5)
N8 C8 1.3098(5)
N9 N10 1.2551(4)
N9 C2 1.4007(4)
N10 C3 1.4100(4)
N11 N12 1.2513(4)
N11 C4 1.4034(4)
N12 C5 1.4139(4)
N13 N14 1.2552(5)
N13 C6 1.4039(5)
N14 C7 1.4122(5)
N15 N16 1.2521(4)
N15 C8 1.4057(5)
N16 C1 1.4115(4)
C1 C2 1.4291(4)
C3 C4 1.4312(4)
C5 C6 1.4307(5)
C7 C8 1.4347(6)

loop_
_geom_torsion_atom_site_label_1
_geom_torsion_atom_site_label_2
_geom_torsion_atom_site_label_3
_geom_torsion_atom_site_label_4
_geom_torsion
N2 O1 N1 C1 -0.12(4)
N1 O1 N2 C2 -0.46(4)
N4 O2 N3 C3 0.03(4)
N3 O2 N4 C4 0.24(4)
N6 O3 N5 C5 0.41(5)
N5 O3 N6 C6 -0.95(5)
N8 O4 N7 C7 -0.13(5)
N7 O4 N8 C8 0.94(5)
C2 N9 N10 C3 176.76(3)
C4 N11 N12 C5 178.52(3)
C6 N13 N14 C7 175.63(3)
C8 N15 N16 C1 178.90(3)
O1 N1 C1 N16 174.86(3)
O1 N1 C1 C2 0.61(4)
N15 N16 C1 N1 56.24(4)
N15 N16 C1 C2 -130.58(3)
O1 N2 C2 N9 178.41(3)
O1 N2 C2 C1 0.82(4)
N10 N9 C2 N2 -174.58(3)
N10 N9 C2 C1 2.30(5)
N1 C1 C2 N2 -0.95(4)
N16 C1 C2 N2 -174.95(3)
N1 C1 C2 N9 -178.04(3)
N16 C1 C2 N9 7.95(6)
O2 N3 C3 N10 -174.66(3)
O2 N3 C3 C4 -0.27(4)
N9 N10 C3 N3 -54.12(4)
N9 N10 C3 C4 132.67(3)
O2 N4 C4 N11 177.92(3)
O2 N4 C4 C3 -0.39(4)
N12 N11 C4 N4 175.22(3)
N12 N11 C4 C3 -6.95(5)
N3 C3 C4 N4 0.43(4)
N10 C3 C4 N4 174.35(3)
N3 C3 C4 N11 -177.55(4)
N10 C3 C4 N11 -3.63(6)
O3 N5 C5 N12 177.17(3)
O3 N5 C5 C6 0.26(4)
N11 N12 C5 N5 54.89(5)
N11 N12 C5 C6 -128.77(4)
O3 N6 C6 N13 179.21(3)
O3 N6 C6 C5 1.07(4)
N14 N13 C6 N6 -176.62(4)
N14 N13 C6 C5 0.99(6)
N5 C5 C6 N6 -0.88(4)
N12 C5 C6 N6 -177.66(3)
N5 C5 C6 N13 -178.66(4)
N12 C5 C6 N13 4.56(6)
O4 N7 C7 N14 -174.30(4)
O4 N7 C7 C8 -0.67(5)
N13 N14 C7 N7 -49.20(5)
N13 N14 C7 C8 138.54(4)
O4 N8 C8 N15 176.86(3)
O4 N8 C8 C7 -1.30(5)
N16 N15 C8 N8 175.41(4)
N16 N15 C8 C7 -6.95(6)
N7 C7 C8 N8 1.30(5)
N14 C7 C8 N8 174.36(4)
N7 C7 C8 N15 -176.50(4)
N14 C7 C8 N15 -3.44(7)
